data_1576162
loop_
_publ_author_name
'Zheng, Chenggong'
'Liu, Jiyong'
'Wang, Yongtao'
'Li, Haoran'
'Wang, Yuwen'
'Lu, Zhan'

_publ_section_title
;
 The structural parameter of spin states of <i>C</i>
 <sub>1</sub>-symmetric four-coordinate cobalt complexes: <i>D</i>
 <sub>4</sub>.
;
_journal_issue 1
_journal_name_full 'Chemical science'
_journal_page_first 492
_journal_page_last 499
_journal_paper_doi 10.1039/d5sc06683b
_journal_volume 17
_journal_year 2026
_chemical_absolute_configuration ad
_chemical_formula_moiety 'C22 H28 Co N3 O'
_chemical_formula_sum 'C22 H28 Co N3 O'
_chemical_formula_weight 409.40
_chemical_properties_physical Air-sensitive,Moisture-sensitive,Oxygen-sensitive
_space_group_crystal_system monoclinic
_space_group_IT_number 4
_space_group_name_Hall 'P 2yb'
_space_group_name_H-M_alt 'P 1 21 1'
_atom_sites_solution_hydrogens geom
_atom_sites_solution_primary dual
_audit_creation_date 2024-01-24
_audit_creation_method
;
Olex2 1.5
(compiled 2022.04.07 svn.rca3783a0 for OlexSys, GUI svn.r6498)
;
_audit_update_record
;
2024-01-30 deposited with the CCDC.	2025-10-27 downloaded from the CCDC.
;
_cell_angle_alpha 90
_cell_angle_beta 103.955(2)
_cell_angle_gamma 90
_cell_formula_units_Z 2
_cell_length_a 11.1019(7)
_cell_length_b 8.0219(5)
_cell_length_c 12.0462(8)
_cell_measurement_reflns_used 8091
_cell_measurement_temperature 170.00
_cell_measurement_theta_max 57.862
_cell_measurement_theta_min 3.289
_cell_volume 1041.15(12)
_computing_cell_refinement 'SAINT V8.40B (?, 2016)'
_computing_data_collection 'Bruker Instrument Service vV6.2.14'
_computing_data_reduction 'SAINT V8.40B (?, 2016)'
_computing_molecular_graphics 'Olex2 1.5 (Dolomanov et al., 2009)'
_computing_publication_material 'Olex2 1.5 (Dolomanov et al., 2009)'
_computing_structure_refinement 'SHELXL 2019/2 (Sheldrick, 2015)'
_computing_structure_solution 'SHELXT 2018/2 (Sheldrick, 2018)'
_diffrn_ambient_temperature 170.00
_diffrn_measured_fraction_theta_full 0.997
_diffrn_measured_fraction_theta_max 0.995
_diffrn_measurement_device_type 'zju Bruker D8 Venture'
_diffrn_measurement_method '\w and \f scans'
_diffrn_radiation_type GaK\a
_diffrn_radiation_wavelength 1.34139
_diffrn_reflns_av_R_equivalents 0.0729
_diffrn_reflns_av_unetI/netI 0.0734
_diffrn_reflns_Laue_measured_fraction_full 0.997
_diffrn_reflns_Laue_measured_fraction_max 0.995
_diffrn_reflns_limit_h_max 14
_diffrn_reflns_limit_h_min -14
_diffrn_reflns_limit_k_max 10
_diffrn_reflns_limit_k_min -10
_diffrn_reflns_limit_l_max 15
_diffrn_reflns_limit_l_min -15
_diffrn_reflns_number 24097
_diffrn_reflns_point_group_measured_fraction_full 0.971
_diffrn_reflns_point_group_measured_fraction_max 0.971
_diffrn_reflns_theta_full 53.594
_diffrn_reflns_theta_max 60.831
_diffrn_reflns_theta_min 3.289
_diffrn_source_current 3.57
_diffrn_source_power 0.24957869999999996
_diffrn_source_voltage 69.91
_exptl_absorpt_coefficient_mu 4.592
_exptl_absorpt_correction_T_max 0.7519
_exptl_absorpt_correction_T_min 0.6073
_exptl_absorpt_correction_type multi-scan
_exptl_absorpt_process_details
;
SADABS-2016/2 (Bruker,2016/2) was used for absorption correction.
wR2(int) was 0.1343 before and 0.0972 after correction.
The Ratio of minimum to maximum transmission is 0.8077.
The \l/2 correction factor is Not present.
;
_exptl_crystal_colour purple
_exptl_crystal_colour_primary green
_exptl_crystal_density_diffrn 1.306
_exptl_crystal_description plate
_exptl_crystal_F_000 432
_exptl_crystal_preparation 'Magnetic properties'
_exptl_crystal_recrystallization_method 'Re-crystallisation from solvent'
_exptl_crystal_size_max 0.08
_exptl_crystal_size_mid 0.06
_exptl_crystal_size_min 0.03
_refine_diff_density_max 0.507
_refine_diff_density_min -0.318
_refine_diff_density_rms 0.096
_refine_ls_abs_structure_details
;
 Refined as an inversion twin.
;
_refine_ls_abs_structure_Flack 0.058(8)
_refine_ls_extinction_method none
_refine_ls_goodness_of_fit_ref 1.058
_refine_ls_hydrogen_treatment constr
_refine_ls_matrix_type full
_refine_ls_number_parameters 251
_refine_ls_number_reflns 4679
_refine_ls_number_restraints 1
_refine_ls_restrained_S_all 1.057
_refine_ls_R_factor_all 0.0562
_refine_ls_R_factor_gt 0.0481
_refine_ls_shift/su_max 0.000
_refine_ls_shift/su_mean 0.000
_refine_ls_structure_factor_coef Fsqd
_refine_ls_weighting_details 'w=1/[\s^2^(Fo^2^)+(0.0530P)^2^] where P=(Fo^2^+2Fc^2^)/3'
_refine_ls_weighting_scheme calc
_refine_ls_wR_factor_gt 0.1052
_refine_ls_wR_factor_ref 0.1082
_reflns_Friedel_coverage 0.821
_reflns_Friedel_fraction_full 0.940
_reflns_Friedel_fraction_max 0.943
_reflns_number_gt 4033
_reflns_number_total 4679
_reflns_threshold_expression 'I > 2\s(I)'
_cod_data_source_file d5sc06683b2.cif
_cod_data_source_block 240123_zcg03037_thf_0m
_cod_depositor_comments 'Adding full bibliography for 1576157--1576173.cif.'
_cod_database_code 1576162
_shelx_shelxl_version_number 2019/2
_shelx_space_group_comment
;
The symmetry employed for this shelxl refinement is uniquely defined
by the following loop, which should always be used as a source of
symmetry information in preference to the above space-group names.
They are only intended as comments.
;
_shelx_estimated_absorpt_t_max 0.875
_shelx_estimated_absorpt_t_min 0.710
_olex2_refinement_description
;
1. Twinned data refinement
 Scales: 0.942(8)
 0.058(8)
2. Fixed Uiso
 At 1.2 times of:
  All C(H) groups, All C(H,H) groups
 At 1.5 times of:
  All C(H,H,H) groups
3.a Ternary CH refined with riding coordinates:
 C18(H18), C19(H19)
3.b Secondary CH2 refined with riding coordinates:
 C17(H17A,H17B)
3.c Aromatic/amide H refined with riding coordinates:
 C3(H3), C4(H4), C5(H5), C12(H12), C13(H13), C14(H14)
3.d Idealised Me refined as rotating group:
 C7(H7A,H7B,H7C), C8(H8A,H8B,H8C), C10(H10A,H10B,H10C), C20(H20A,H20B,H20C),
 C21(H21A,H21B,H21C), C22(H22A,H22B,H22C)
;
_olex2_submission_special_instructions 'No special instructions were received'

loop_
_space_group_symop_operation_xyz
'x, y, z'
'-x, y+1/2, -z'

loop_
_atom_site_label
_atom_site_type_symbol
_atom_site_fract_x
_atom_site_fract_y
_atom_site_fract_z
_atom_site_U_iso_or_equiv
_atom_site_adp_type
_atom_site_occupancy
_atom_site_site_symmetry_order
_atom_site_calc_flag
_atom_site_refinement_flags_posn
_atom_site_refinement_flags_adp
_atom_site_refinement_flags_occupancy
_atom_site_disorder_assembly
_atom_site_disorder_group
Co1 Co 0.30804(5) 0.45816(9) 0.77408(4) 0.02815(16) Uani 1 1 d . . . . .
O1 O 0.4419(3) 0.1543(5) 1.0370(3) 0.0479(9) Uani 1 1 d . . . . .
N1 N 0.3471(3) 0.5611(4) 0.6468(3) 0.0293(7) Uani 1 1 d . . . . .
C1 C 0.2703(4) 0.6836(5) 0.5767(3) 0.0293(9) Uani 1 1 d . . . . .
N2 N 0.4603(3) 0.3611(4) 0.7829(3) 0.0298(7) Uani 1 1 d . . . . .
C2 C 0.2844(4) 0.8497(6) 0.6105(4) 0.0338(9) Uani 1 1 d . . . . .
N3 N 0.3181(4) 0.3235(5) 0.9079(3) 0.0336(8) Uani 1 1 d . . . . .
C3 C 0.2044(4) 0.9685(9) 0.5490(4) 0.0443(11) Uani 1 1 d . . . . .
H3 H 0.213304 1.082365 0.571206 0.053 Uiso 1 1 calc R U . . .
C4 C 0.1116(5) 0.9211(7) 0.4553(4) 0.0505(16) Uani 1 1 d . . . . .
H4 H 0.056268 1.002409 0.414031 0.061 Uiso 1 1 calc R U . . .
C5 C 0.0990(5) 0.7554(7) 0.4216(4) 0.0466(12) Uani 1 1 d . . . . .
H5 H 0.035325 0.724484 0.356902 0.056 Uiso 1 1 calc R U . . .
C6 C 0.1786(4) 0.6337(6) 0.4813(4) 0.0361(10) Uani 1 1 d . . . . .
C7 C 0.3856(5) 0.9014(6) 0.7136(4) 0.0432(11) Uani 1 1 d . . . . .
H7A H 0.374673 0.841934 0.781511 0.065 Uiso 1 1 calc R U . . .
H7B H 0.380691 1.021783 0.725612 0.065 Uiso 1 1 calc R U . . .
H7C H 0.466961 0.873881 0.700125 0.065 Uiso 1 1 calc R U . . .
C8 C 0.1657(4) 0.4548(9) 0.4458(4) 0.0494(11) Uani 1 1 d . . . . .
H8A H 0.238392 0.420710 0.418739 0.074 Uiso 1 1 calc R U . . .
H8B H 0.090621 0.440717 0.384118 0.074 Uiso 1 1 calc R U . . .
H8C H 0.159464 0.385769 0.511306 0.074 Uiso 1 1 calc R U . . .
C9 C 0.4574(4) 0.5242(5) 0.6256(3) 0.0301(9) Uani 1 1 d . . . . .
C10 C 0.5039(5) 0.5996(7) 0.5306(4) 0.0414(11) Uani 1 1 d . . . . .
H10A H 0.442362 0.582947 0.458018 0.062 Uiso 1 1 calc R U . . .
H10B H 0.582136 0.546060 0.526726 0.062 Uiso 1 1 calc R U . . .
H10C H 0.517708 0.719193 0.544589 0.062 Uiso 1 1 calc R U . . .
C11 C 0.5275(4) 0.4076(5) 0.7053(3) 0.0311(9) Uani 1 1 d . . . . .
C12 C 0.6458(4) 0.3416(6) 0.7155(4) 0.0390(10) Uani 1 1 d . . . . .
H12 H 0.691141 0.368122 0.660243 0.047 Uiso 1 1 calc R U . . .
C13 C 0.6971(5) 0.2375(6) 0.8061(4) 0.0441(11) Uani 1 1 d . . . . .
H13 H 0.777421 0.191794 0.812393 0.053 Uiso 1 1 calc R U . . .
C14 C 0.6315(5) 0.1988(6) 0.8888(4) 0.0431(12) Uani 1 1 d . . . . .
H14 H 0.667231 0.131154 0.953064 0.052 Uiso 1 1 calc R U . . .
C15 C 0.5140(4) 0.2623(5) 0.8736(4) 0.0341(9) Uani 1 1 d . . . . .
C16 C 0.4234(5) 0.2457(6) 0.9412(4) 0.0362(10) Uani 1 1 d . . . . .
C17 C 0.3317(5) 0.1797(8) 1.0808(4) 0.0500(14) Uani 1 1 d . . . . .
H17A H 0.352871 0.242098 1.153808 0.060 Uiso 1 1 calc R U . . .
H17B H 0.294705 0.071346 1.093917 0.060 Uiso 1 1 calc R U . . .
C18 C 0.2404(4) 0.2806(6) 0.9882(3) 0.0365(10) Uani 1 1 d . . . . .
H18 H 0.217833 0.385517 1.023206 0.044 Uiso 1 1 calc R U . . .
C19 C 0.1217(4) 0.1885(6) 0.9301(4) 0.0380(10) Uani 1 1 d . . . . .
H19 H 0.070950 0.265601 0.871991 0.046 Uiso 1 1 calc R U . . .
C20 C 0.0456(5) 0.1477(7) 1.0168(5) 0.0547(14) Uani 1 1 d . . . . .
H20A H 0.091212 0.067597 1.072903 0.082 Uiso 1 1 calc R U . . .
H20B H -0.034128 0.099281 0.976955 0.082 Uiso 1 1 calc R U . . .
H20C H 0.031083 0.249943 1.056111 0.082 Uiso 1 1 calc R U . . .
C21 C 0.1461(6) 0.0319(7) 0.8674(5) 0.0535(14) Uani 1 1 d . . . . .
H21A H 0.187807 0.062374 0.807304 0.080 Uiso 1 1 calc R U . . .
H21B H 0.067134 -0.023099 0.833022 0.080 Uiso 1 1 calc R U . . .
H21C H 0.199108 -0.044176 0.921675 0.080 Uiso 1 1 calc R U . . .
C22 C 0.1538(4) 0.5833(5) 0.7806(3) 0.0270(8) Uani 1 1 d . . . . .
H22A H 0.160178 0.622217 0.858950 0.040 Uiso 1 1 calc R U . . .
H22B H 0.081675 0.509558 0.757297 0.040 Uiso 1 1 calc R U . . .
H22C H 0.143929 0.679194 0.728855 0.040 Uiso 1 1 calc R U . . .

loop_
_atom_site_aniso_label
_atom_site_aniso_U_11
_atom_site_aniso_U_22
_atom_site_aniso_U_33
_atom_site_aniso_U_23
_atom_site_aniso_U_13
_atom_site_aniso_U_12
Co1 0.0324(3) 0.0271(3) 0.0267(3) 0.0034(3) 0.01040(19) 0.0015(3)
O1 0.059(2) 0.046(2) 0.0363(17) 0.0160(15) 0.0061(16) 0.0020(17)
N1 0.0348(18) 0.0277(18) 0.0277(17) -0.0007(14) 0.0119(15) 0.0016(15)
C1 0.031(2) 0.030(2) 0.0305(19) 0.0100(17) 0.0154(17) 0.0061(17)
N2 0.0346(19) 0.0248(18) 0.0304(17) -0.0020(14) 0.0088(15) 0.0003(15)
C2 0.038(2) 0.033(2) 0.037(2) 0.0076(18) 0.0208(19) 0.0040(19)
N3 0.041(2) 0.0306(19) 0.0306(18) 0.0044(15) 0.0115(16) -0.0049(16)
C3 0.049(2) 0.037(2) 0.055(2) 0.018(3) 0.027(2) 0.012(3)
C4 0.043(3) 0.060(4) 0.053(3) 0.026(3) 0.020(2) 0.019(2)
C5 0.037(3) 0.062(3) 0.041(3) 0.013(2) 0.009(2) 0.002(2)
C6 0.031(2) 0.046(3) 0.034(2) 0.0093(19) 0.0131(18) 0.002(2)
C7 0.050(3) 0.032(2) 0.050(3) -0.0046(19) 0.018(2) -0.003(2)
C8 0.044(2) 0.056(3) 0.047(2) -0.006(3) 0.0087(19) -0.015(3)
C9 0.034(2) 0.028(2) 0.030(2) -0.0040(16) 0.0122(18) 0.0003(17)
C10 0.043(3) 0.046(3) 0.041(3) 0.005(2) 0.022(2) 0.006(2)
C11 0.034(2) 0.031(2) 0.029(2) -0.0059(15) 0.0087(17) 0.0018(16)
C12 0.037(2) 0.041(3) 0.041(2) -0.012(2) 0.013(2) 0.004(2)
C13 0.041(3) 0.040(3) 0.048(3) -0.006(2) 0.004(2) 0.009(2)
C14 0.046(3) 0.033(3) 0.045(3) -0.001(2) -0.001(2) 0.008(2)
C15 0.043(2) 0.023(2) 0.034(2) -0.0003(17) 0.0037(19) 0.0020(19)
C16 0.046(3) 0.028(2) 0.031(2) 0.0054(17) 0.0029(19) -0.002(2)
C17 0.054(3) 0.059(4) 0.037(3) 0.016(2) 0.010(2) -0.009(3)
C18 0.050(3) 0.034(2) 0.027(2) 0.0024(17) 0.0142(19) -0.008(2)
C19 0.043(3) 0.032(2) 0.042(2) 0.0078(19) 0.016(2) -0.001(2)
C20 0.064(4) 0.047(3) 0.066(3) 0.006(3) 0.039(3) -0.004(3)
C21 0.061(3) 0.049(3) 0.055(3) -0.012(2) 0.023(3) -0.017(3)
C22 0.031(2) 0.027(2) 0.0235(18) 0.0065(16) 0.0092(16) -0.0001(17)

loop_
_atom_type_symbol
_atom_type_description
_atom_type_scat_dispersion_real
_atom_type_scat_dispersion_imag
_atom_type_scat_source
C C 0.0137 0.0067 'International Tables Vol C Tables 4.2.6.8 and 6.1.1.4'
H H 0.0000 0.0000 'International Tables Vol C Tables 4.2.6.8 and 6.1.1.4'
Co Co -0.6628 2.9049 'International Tables Vol C Tables 4.2.6.8 and 6.1.1.4'
N N 0.0241 0.0134 'International Tables Vol C Tables 4.2.6.8 and 6.1.1.4'
O O 0.0389 0.0241 'International Tables Vol C Tables 4.2.6.8 and 6.1.1.4'

loop_
_geom_angle_atom_site_label_1
_geom_angle_atom_site_label_2
_geom_angle_atom_site_label_3
_geom_angle
_geom_angle_site_symmetry_1
_geom_angle_site_symmetry_3
_geom_angle_publ_flag
N1 Co1 N3 162.21(15) . . ?
N1 Co1 C22 100.34(15) . . ?
N2 Co1 N1 81.04(15) . . ?
N2 Co1 N3 81.18(16) . . ?
N2 Co1 C22 172.62(17) . . ?
N3 Co1 C22 97.22(15) . . ?
C16 O1 C17 105.5(4) . . ?
C1 N1 Co1 124.0(2) . . ?
C9 N1 Co1 117.3(3) . . ?
C9 N1 C1 118.6(3) . . ?
C2 C1 N1 118.4(4) . . ?
C2 C1 C6 121.5(4) . . ?
C6 C1 N1 120.0(4) . . ?
C11 N2 Co1 119.0(3) . . ?
C15 N2 Co1 120.7(3) . . ?
C15 N2 C11 119.7(4) . . ?
C1 C2 C7 120.6(4) . . ?
C3 C2 C1 119.3(5) . . ?
C3 C2 C7 120.1(4) . . ?
C16 N3 Co1 113.2(3) . . ?
C16 N3 C18 108.0(4) . . ?
C18 N3 Co1 138.8(3) . . ?
C2 C3 H3 120.0 . . ?
C4 C3 C2 120.0(6) . . ?
C4 C3 H3 120.0 . . ?
C3 C4 H4 119.9 . . ?
C3 C4 C5 120.3(5) . . ?
C5 C4 H4 119.9 . . ?
C4 C5 H5 119.6 . . ?
C4 C5 C6 120.9(5) . . ?
C6 C5 H5 119.6 . . ?
C1 C6 C8 120.7(4) . . ?
C5 C6 C1 117.9(4) . . ?
C5 C6 C8 121.3(5) . . ?
C2 C7 H7A 109.5 . . ?
C2 C7 H7B 109.5 . . ?
C2 C7 H7C 109.5 . . ?
H7A C7 H7B 109.5 . . ?
H7A C7 H7C 109.5 . . ?
H7B C7 H7C 109.5 . . ?
C6 C8 H8A 109.5 . . ?
C6 C8 H8B 109.5 . . ?
C6 C8 H8C 109.5 . . ?
H8A C8 H8B 109.5 . . ?
H8A C8 H8C 109.5 . . ?
H8B C8 H8C 109.5 . . ?
N1 C9 C10 123.8(4) . . ?
N1 C9 C11 113.0(3) . . ?
C11 C9 C10 123.2(4) . . ?
C9 C10 H10A 109.5 . . ?
C9 C10 H10B 109.5 . . ?
C9 C10 H10C 109.5 . . ?
H10A C10 H10B 109.5 . . ?
H10A C10 H10C 109.5 . . ?
H10B C10 H10C 109.5 . . ?
N2 C11 C9 109.6(3) . . ?
N2 C11 C12 119.3(4) . . ?
C12 C11 C9 131.0(4) . . ?
C11 C12 H12 120.0 . . ?
C13 C12 C11 119.9(4) . . ?
C13 C12 H12 120.0 . . ?
C12 C13 H13 119.7 . . ?
C12 C13 C14 120.6(4) . . ?
C14 C13 H13 119.7 . . ?
C13 C14 H14 121.2 . . ?
C15 C14 C13 117.6(5) . . ?
C15 C14 H14 121.2 . . ?
N2 C15 C14 122.8(4) . . ?
N2 C15 C16 105.9(4) . . ?
C14 C15 C16 131.3(4) . . ?
O1 C16 C15 123.5(4) . . ?
N3 C16 O1 117.9(4) . . ?
N3 C16 C15 118.6(4) . . ?
O1 C17 H17A 110.6 . . ?
O1 C17 H17B 110.6 . . ?
O1 C17 C18 105.9(3) . . ?
H17A C17 H17B 108.7 . . ?
C18 C17 H17A 110.6 . . ?
C18 C17 H17B 110.6 . . ?
N3 C18 C17 102.1(4) . . ?
N3 C18 H18 108.9 . . ?
N3 C18 C19 112.8(3) . . ?
C17 C18 H18 108.9 . . ?
C19 C18 C17 114.9(4) . . ?
C19 C18 H18 108.9 . . ?
C18 C19 H19 107.5 . . ?
C18 C19 C20 110.4(4) . . ?
C20 C19 H19 107.5 . . ?
C21 C19 C18 112.9(4) . . ?
C21 C19 H19 107.5 . . ?
C21 C19 C20 110.8(4) . . ?
C19 C20 H20A 109.5 . . ?
C19 C20 H20B 109.5 . . ?
C19 C20 H20C 109.5 . . ?
H20A C20 H20B 109.5 . . ?
H20A C20 H20C 109.5 . . ?
H20B C20 H20C 109.5 . . ?
C19 C21 H21A 109.5 . . ?
C19 C21 H21B 109.5 . . ?
C19 C21 H21C 109.5 . . ?
H21A C21 H21B 109.5 . . ?
H21A C21 H21C 109.5 . . ?
H21B C21 H21C 109.5 . . ?
Co1 C22 H22A 109.5 . . ?
Co1 C22 H22B 109.5 . . ?
Co1 C22 H22C 109.5 . . ?
H22A C22 H22B 109.5 . . ?
H22A C22 H22C 109.5 . . ?
H22B C22 H22C 109.5 . . ?

loop_
_geom_bond_atom_site_label_1
_geom_bond_atom_site_label_2
_geom_bond_distance
_geom_bond_site_symmetry_2
_geom_bond_publ_flag
Co1 N1 1.882(3) . ?
Co1 N2 1.840(3) . ?
Co1 N3 1.921(3) . ?
Co1 C22 2.003(4) . ?
O1 C16 1.341(5) . ?
O1 C17 1.459(6) . ?
N1 C1 1.435(5) . ?
N1 C9 1.343(5) . ?
C1 C2 1.391(6) . ?
C1 C6 1.398(6) . ?
N2 C11 1.381(5) . ?
N2 C15 1.365(6) . ?
C2 C3 1.389(7) . ?
C2 C7 1.518(7) . ?
N3 C16 1.300(6) . ?
N3 C18 1.483(5) . ?
C3 H3 0.9500 . ?
C3 C4 1.385(8) . ?
C4 H4 0.9500 . ?
C4 C5 1.387(8) . ?
C5 H5 0.9500 . ?
C5 C6 1.395(7) . ?
C6 C8 1.494(8) . ?
C7 H7A 0.9800 . ?
C7 H7B 0.9800 . ?
C7 H7C 0.9800 . ?
C8 H8A 0.9800 . ?
C8 H8B 0.9800 . ?
C8 H8C 0.9800 . ?
C9 C10 1.492(6) . ?
C9 C11 1.429(6) . ?
C10 H10A 0.9800 . ?
C10 H10B 0.9800 . ?
C10 H10C 0.9800 . ?
C11 C12 1.393(6) . ?
C12 H12 0.9500 . ?
C12 C13 1.384(7) . ?
C13 H13 0.9500 . ?
C13 C14 1.404(7) . ?
C14 H14 0.9500 . ?
C14 C15 1.371(7) . ?
C15 C16 1.445(6) . ?
C17 H17A 0.9900 . ?
C17 H17B 0.9900 . ?
C17 C18 1.543(7) . ?
C18 H18 1.0000 . ?
C18 C19 1.525(7) . ?
C19 H19 1.0000 . ?
C19 C20 1.528(6) . ?
C19 C21 1.523(7) . ?
C20 H20A 0.9800 . ?
C20 H20B 0.9800 . ?
C20 H20C 0.9800 . ?
C21 H21A 0.9800 . ?
C21 H21B 0.9800 . ?
C21 H21C 0.9800 . ?
C22 H22A 0.9800 . ?
C22 H22B 0.9800 . ?
C22 H22C 0.9800 . ?

loop_
_geom_torsion_atom_site_label_1
_geom_torsion_atom_site_label_2
_geom_torsion_atom_site_label_3
_geom_torsion_atom_site_label_4
_geom_torsion
_geom_torsion_site_symmetry_1
_geom_torsion_site_symmetry_2
_geom_torsion_site_symmetry_3
_geom_torsion_site_symmetry_4
_geom_torsion_publ_flag
Co1 N1 C1 C2 85.9(4) . . . . ?
Co1 N1 C1 C6 -89.9(4) . . . . ?
Co1 N1 C9 C10 -177.9(3) . . . . ?
Co1 N1 C9 C11 0.8(5) . . . . ?
Co1 N2 C11 C9 -2.8(4) . . . . ?
Co1 N2 C11 C12 176.4(3) . . . . ?
Co1 N2 C15 C14 -174.3(4) . . . . ?
Co1 N2 C15 C16 5.5(5) . . . . ?
Co1 N3 C16 O1 177.0(3) . . . . ?
Co1 N3 C16 C15 -2.9(5) . . . . ?
Co1 N3 C18 C17 -172.8(4) . . . . ?
Co1 N3 C18 C19 63.3(6) . . . . ?
O1 C17 C18 N3 -8.2(5) . . . . ?
O1 C17 C18 C19 114.3(4) . . . . ?
N1 Co1 N2 C11 2.6(3) . . . . ?
N1 Co1 N2 C15 173.6(3) . . . . ?
N1 C1 C2 C3 -174.9(3) . . . . ?
N1 C1 C2 C7 5.0(5) . . . . ?
N1 C1 C6 C5 174.4(4) . . . . ?
N1 C1 C6 C8 -4.8(6) . . . . ?
N1 C9 C11 N2 1.2(5) . . . . ?
N1 C9 C11 C12 -177.9(4) . . . . ?
C1 N1 C9 C10 -1.9(6) . . . . ?
C1 N1 C9 C11 176.7(4) . . . . ?
C1 C2 C3 C4 0.2(6) . . . . ?
N2 Co1 N1 C1 -177.5(3) . . . . ?
N2 Co1 N1 C9 -1.8(3) . . . . ?
N2 C11 C12 C13 -3.3(7) . . . . ?
N2 C15 C16 O1 178.8(4) . . . . ?
N2 C15 C16 N3 -1.4(6) . . . . ?
C2 C1 C6 C5 -1.3(6) . . . . ?
C2 C1 C6 C8 179.5(4) . . . . ?
C2 C3 C4 C5 -0.8(6) . . . . ?
N3 Co1 N1 C1 -175.6(5) . . . . ?
N3 Co1 N1 C9 0.1(7) . . . . ?
N3 Co1 N2 C11 -176.8(3) . . . . ?
N3 Co1 N2 C15 -5.8(3) . . . . ?
N3 C18 C19 C20 180.0(4) . . . . ?
N3 C18 C19 C21 55.3(5) . . . . ?
C3 C4 C5 C6 0.4(7) . . . . ?
C4 C5 C6 C1 0.6(6) . . . . ?
C4 C5 C6 C8 179.8(4) . . . . ?
C6 C1 C2 C3 0.9(5) . . . . ?
C6 C1 C2 C7 -179.3(4) . . . . ?
C7 C2 C3 C4 -179.7(4) . . . . ?
C9 N1 C1 C2 -89.8(4) . . . . ?
C9 N1 C1 C6 94.4(5) . . . . ?
C9 C11 C12 C13 175.6(4) . . . . ?
C10 C9 C11 N2 179.8(4) . . . . ?
C10 C9 C11 C12 0.8(7) . . . . ?
C11 N2 C15 C14 -3.4(6) . . . . ?
C11 N2 C15 C16 176.4(4) . . . . ?
C11 C12 C13 C14 -0.6(7) . . . . ?
C12 C13 C14 C15 2.6(7) . . . . ?
C13 C14 C15 N2 -0.6(7) . . . . ?
C13 C14 C15 C16 179.6(5) . . . . ?
C14 C15 C16 O1 -1.4(8) . . . . ?
C14 C15 C16 N3 178.4(5) . . . . ?
C15 N2 C11 C9 -173.9(4) . . . . ?
C15 N2 C11 C12 5.3(6) . . . . ?
C16 O1 C17 C18 7.0(5) . . . . ?
C16 N3 C18 C17 6.6(5) . . . . ?
C16 N3 C18 C19 -117.3(4) . . . . ?
C17 O1 C16 N3 -3.1(6) . . . . ?
C17 O1 C16 C15 176.8(4) . . . . ?
C17 C18 C19 C20 63.5(5) . . . . ?
C17 C18 C19 C21 -61.2(5) . . . . ?
C18 N3 C16 O1 -2.5(6) . . . . ?
C18 N3 C16 C15 177.6(4) . . . . ?
C22 Co1 N1 C1 -4.8(4) . . . . ?
C22 Co1 N1 C9 170.9(3) . . . . ?

loop_
_twin_individual_id
_twin_individual_mass_fraction_refined
1 0.942(8)
2 0.058(8)
